data_4504903
loop_
_publ_author_name
'Manoj, K.'
'Sureshan, Kana M.'
'Gonnade, Rajesh G.'
'Bhadbhade, Mohan M.'
'Shashidhar, Mysore S.'

_publ_section_title
;
 Short SO&#x00B7;&#x00B7;&#x00B7;CO Contacts Associate Diastereomers of
 2,4(6)-Di-O-benzoyl-6(4)-O-[(1S)-10-camphorsulfonyl]-myo-inositol
 1,3,5-Orthoformate in Their Inclusion Complexes
;
_journal_issue 3
_journal_name_full 'Crystal Growth &amp; Design'
_journal_page_first 833
_journal_paper_doi 10.1021/cg049621k
_journal_volume 5
_journal_year 2005
_chemical_absolute_configuration syn
_chemical_formula_moiety 'C31 H32 O11 S, 1.375(C H2 Cl2)'
_chemical_formula_sum 'C32.38 H34.75 Cl2.75 O11 S'
_chemical_formula_weight 729.40
_chemical_name_systematic
;
 6(4)-O-CAMPHORSULPHONYL 2,4(6)DIBENZOYL MYO-INOSITOL 1,3,5 ORTHOFORMATE
;
_space_group_IT_number 5
_symmetry_cell_setting monoclinic
_symmetry_space_group_name_Hall 'C 2y'
_symmetry_space_group_name_H-M 'C 1 2 1'
_atom_sites_solution_hydrogens geom
_atom_sites_solution_primary direct
_atom_sites_solution_secondary difmap
_audit_creation_method SHELXL-97
_cell_angle_alpha 90.00
_cell_angle_beta 114.922(10)
_cell_angle_gamma 90.00
_cell_formula_units_Z 8
_cell_length_a 30.561(17)
_cell_length_b 10.925(6)
_cell_length_c 22.255(12)
_cell_measurement_reflns_used 3622
_cell_measurement_temperature 133(2)
_cell_measurement_theta_max 19.499
_cell_measurement_theta_min 2.379
_cell_volume 6739(6)
_computing_cell_refinement 'BRUKER SAINT'
_computing_data_collection 'BRUKER SMART'
_computing_data_reduction 'BRUKER SAINT'
_computing_molecular_graphics 'SHELXTL, ORTEP3,MERCURY1.2.1'
_computing_publication_material 'SHELXTL, PLATON, PARST'
_computing_structure_refinement 'SHELXL-97 (Sheldrick, 1997)'
_computing_structure_solution 'SHELXS-97 (Sheldrick, 1990)'
_diffrn_ambient_temperature 133(2)
_diffrn_measured_fraction_theta_full 0.993
_diffrn_measured_fraction_theta_max 0.993
_diffrn_measurement_device 'Bruker Smart APEX'
_diffrn_measurement_device_type 'CCD Area Detector'
_diffrn_measurement_method 'Omega and phi Scan'
_diffrn_radiation_monochromator graphite
_diffrn_radiation_source 'fine-focus sealed tube'
_diffrn_radiation_type MoK\a
_diffrn_radiation_wavelength 0.71073
_diffrn_reflns_av_R_equivalents 0.0714
_diffrn_reflns_av_sigmaI/netI 0.1114
_diffrn_reflns_limit_h_max 36
_diffrn_reflns_limit_h_min -36
_diffrn_reflns_limit_k_max 12
_diffrn_reflns_limit_k_min -12
_diffrn_reflns_limit_l_max 25
_diffrn_reflns_limit_l_min -26
_diffrn_reflns_number 24219
_diffrn_reflns_theta_full 25.00
_diffrn_reflns_theta_max 25.00
_diffrn_reflns_theta_min 2.38
_exptl_absorpt_coefficient_mu 0.374
_exptl_absorpt_correction_T_max 0.9495
_exptl_absorpt_correction_T_min 0.7773
_exptl_absorpt_correction_type multi-scan
_exptl_absorpt_process_details 'BRUKER SADABS'
_exptl_crystal_colour COLOURLESS
_exptl_crystal_density_diffrn 1.438
_exptl_crystal_density_method 'not measured'
_exptl_crystal_description NEEDLE
_exptl_crystal_F_000 3038
_exptl_crystal_size_max 0.71
_exptl_crystal_size_mid 0.21
_exptl_crystal_size_min 0.14
_refine_diff_density_max 0.979
_refine_diff_density_min -0.486
_refine_diff_density_rms 0.089
_refine_ls_abs_structure_details 'Flack H D (1983), Acta Cryst. A39, 876-881'
_refine_ls_abs_structure_Flack 0.09(10)
_refine_ls_extinction_method none
_refine_ls_goodness_of_fit_ref 1.072
_refine_ls_hydrogen_treatment riding
_refine_ls_matrix_type full
_refine_ls_number_parameters 861
_refine_ls_number_reflns 11278
_refine_ls_number_restraints 8
_refine_ls_restrained_S_all 1.076
_refine_ls_R_factor_all 0.1248
_refine_ls_R_factor_gt 0.0905
_refine_ls_shift/su_max 0.000
_refine_ls_shift/su_mean 0.000
_refine_ls_structure_factor_coef Fsqd
_refine_ls_weighting_details 'calc w=1/[\s^2^(Fo^2^)+(0.1015P)^2^+6.4775P] where P=(Fo^2^+2Fc^2^)/3'
_refine_ls_weighting_scheme calc
_refine_ls_wR_factor_gt 0.1990
_refine_ls_wR_factor_ref 0.2186
_reflns_number_gt 8132
_reflns_number_total 11278
_reflns_threshold_expression >2sigma(I)
_cod_data_source_file cg049621ksi20050203_022447.cif
_cod_data_source_block 3
_cod_depositor_comments
;
The following automatic conversions were performed:

'_chemical_absolute_configuration' value 'SYN' changed to 'syn'
according to /home/saulius/struct/CIF-dictionaries/cif_core.dic
dictionary named 'cif_core.dic' version 2.4.1 from
2010-06-29.

'_symmetry_cell_setting' value 'MONOCLINIC' changed to
'monoclinic' according to
/home/saulius/struct/CIF-dictionaries/cif_core.dic dictionary named
'cif_core.dic' version 2.4.1 from 2010-06-29.

Automatic conversion script
Id: cif_fix_values 1715 2011-07-08 13:25:40Z adriana 
;
_cod_original_sg_symbol_H-M C2
_cod_database_code 4504903

loop_
_symmetry_equiv_pos_as_xyz
'x, y, z'
'-x, y, -z'
'x+1/2, y+1/2, z'
'-x+1/2, y+1/2, -z'

loop_
_atom_site_label
_atom_site_type_symbol
_atom_site_fract_x
_atom_site_fract_y
_atom_site_fract_z
_atom_site_U_iso_or_equiv
_atom_site_adp_type
_atom_site_occupancy
_atom_site_symmetry_multiplicity
_atom_site_calc_flag
_atom_site_refinement_flags
S1 S 0.26472(7) 0.3879(2) 0.61723(10) 0.0372(5) Uani 1 1 d .
O1 O 0.35077(17) 0.7649(4) 0.8211(2) 0.0271(12) Uani 1 1 d .
O2 O 0.41572(16) 0.7235(4) 0.7589(2) 0.0261(11) Uani 1 1 d .
O3 O 0.31478(18) 0.8022(4) 0.7091(2) 0.0308(12) Uani 1 1 d .
O4 O 0.30354(18) 0.4779(5) 0.6664(3) 0.0328(13) Uani 1 1 d .
O5 O 0.27143(17) 0.7096(5) 0.7598(3) 0.0323(12) Uani 1 1 d .
O6 O 0.34283(18) 0.4311(4) 0.8046(2) 0.0279(12) Uani 1 1 d .
O7 O 0.41829(19) 0.6389(5) 0.6685(3) 0.0400(14) Uani 1 1 d .
O8 O 0.39136(19) 0.4388(5) 0.9134(3) 0.0364(13) Uani 1 1 d .
O9 O 0.2179(2) 0.4221(7) 0.6112(3) 0.0585(19) Uani 1 1 d .
O10 O 0.2827(3) 0.2697(6) 0.6413(3) 0.069(2) Uani 1 1 d .
O11 O 0.3029(2) 0.6529(5) 0.5422(2) 0.0409(13) Uani 1 1 d .
C1 C 0.3687(2) 0.6470(7) 0.8140(3) 0.0240(16) Uani 1 1 d .
H1 H 0.3989 0.6286 0.8524 0.029 Uiso 1 1 calc R
C2 C 0.3759(2) 0.6420(7) 0.7497(3) 0.0235(16) Uani 1 1 d .
H2 H 0.3834 0.5583 0.7412 0.028 Uiso 1 1 calc R
C3 C 0.3295(3) 0.6862(8) 0.6937(4) 0.035(2) Uani 1 1 d .
H3 H 0.3343 0.6934 0.6530 0.042 Uiso 1 1 calc R
C4 C 0.2899(3) 0.5959(8) 0.6832(3) 0.0283(17) Uani 1 1 d .
H4 H 0.2598 0.6239 0.6472 0.034 Uiso 1 1 calc R
C5 C 0.2833(3) 0.5871(7) 0.7499(4) 0.0287(17) Uani 1 1 d .
H5 H 0.2573 0.5302 0.7454 0.034 Uiso 1 1 calc R
C6 C 0.3293(2) 0.5562(7) 0.8095(3) 0.0269(17) Uani 1 1 d .
H6 H 0.3235 0.5642 0.8494 0.032 Uiso 1 1 calc R
C7 C 0.3082(3) 0.7923(7) 0.7671(4) 0.035(2) Uani 1 1 d .
H7 H 0.2978 0.8728 0.7755 0.042 Uiso 1 1 calc R
C8 C 0.4343(3) 0.7110(8) 0.7130(4) 0.0345(19) Uani 1 1 d .
C9 C 0.4739(2) 0.7975(8) 0.7232(4) 0.0320(18) Uani 1 1 d .
C10 C 0.4967(3) 0.7813(9) 0.6816(5) 0.045(2) Uani 1 1 d .
H10 H 0.4872 0.7197 0.6498 0.054 Uiso 1 1 calc R
C11 C 0.5347(3) 0.8608(8) 0.6889(5) 0.046(2) Uani 1 1 d .
H11 H 0.5503 0.8527 0.6610 0.055 Uiso 1 1 calc R
C12 C 0.5490(3) 0.9490(9) 0.7359(5) 0.056(3) Uani 1 1 d .
H12 H 0.5746 0.9994 0.7402 0.067 Uiso 1 1 calc R
C13 C 0.5266(3) 0.9666(9) 0.7782(5) 0.056(3) Uani 1 1 d .
H13 H 0.5366 1.0276 0.8103 0.068 Uiso 1 1 calc R
C14 C 0.4876(3) 0.8869(8) 0.7698(4) 0.040(2) Uani 1 1 d .
H14 H 0.4713 0.8962 0.7967 0.048 Uiso 1 1 calc R
C15 C 0.3746(3) 0.3832(7) 0.8632(4) 0.0262(17) Uani 1 1 d .
C16 C 0.3862(3) 0.2538(7) 0.8568(4) 0.0316(18) Uani 1 1 d .
C17 C 0.3616(3) 0.1872(7) 0.7989(5) 0.043(2) Uani 1 1 d .
H17 H 0.3367 0.2226 0.7625 0.051 Uiso 1 1 calc R
C18 C 0.3755(4) 0.0632(9) 0.7969(6) 0.058(3) Uani 1 1 d .
H18 H 0.3595 0.0173 0.7587 0.069 Uiso 1 1 calc R
C19 C 0.4109(4) 0.0121(8) 0.8487(6) 0.059(3) Uani 1 1 d .
H19 H 0.4189 -0.0693 0.8463 0.071 Uiso 1 1 calc R
C20 C 0.4358(4) 0.0775(9) 0.9058(6) 0.063(3) Uani 1 1 d .
H20 H 0.4611 0.0411 0.9414 0.076 Uiso 1 1 calc R
C21 C 0.4230(3) 0.1995(8) 0.9101(5) 0.046(2) Uani 1 1 d .
H21 H 0.4393 0.2436 0.9490 0.055 Uiso 1 1 calc R
C22 C 0.2657(2) 0.4094(8) 0.5396(3) 0.0314(18) Uani 1 1 d .
H22A H 0.2514 0.3373 0.5131 0.038 Uiso 1 1 calc R
H22B H 0.2445 0.4777 0.5183 0.038 Uiso 1 1 calc R
C23 C 0.3147(3) 0.4338(6) 0.5357(3) 0.0261(17) Uani 1 1 d .
C24 C 0.3618(2) 0.3789(7) 0.5917(4) 0.0310(18) Uani 1 1 d .
H24A H 0.3728 0.4283 0.6316 0.037 Uiso 1 1 calc R
H24B H 0.3565 0.2956 0.6023 0.037 Uiso 1 1 calc R
C25 C 0.3983(3) 0.3830(8) 0.5600(4) 0.040(2) Uani 1 1 d .
H25A H 0.4260 0.4333 0.5859 0.048 Uiso 1 1 calc R
H25B H 0.4092 0.3015 0.5556 0.048 Uiso 1 1 calc R
C26 C 0.3689(3) 0.4396(8) 0.4927(4) 0.045(2) Uani 1 1 d .
H26 H 0.3823 0.4257 0.4603 0.054 Uiso 1 1 calc R
C27 C 0.3618(3) 0.5758(7) 0.5043(4) 0.0395(19) Uani 1 1 d .
H27A H 0.3915 0.6128 0.5358 0.047 Uiso 1 1 calc R
H27B H 0.3498 0.6220 0.4633 0.047 Uiso 1 1 calc R
C28 C 0.3245(2) 0.5669(8) 0.5322(3) 0.0338(18) Uani 1 1 d .
C29 C 0.3184(3) 0.3861(8) 0.4723(4) 0.0373(19) Uani 1 1 d .
C30 C 0.2790(3) 0.4406(10) 0.4093(4) 0.059(3) Uani 1 1 d .
H30A H 0.2836 0.4131 0.3714 0.089 Uiso 1 1 calc R
H30B H 0.2808 0.5283 0.4116 0.089 Uiso 1 1 calc R
H30C H 0.2479 0.4145 0.4054 0.089 Uiso 1 1 calc R
C31 C 0.3170(3) 0.2463(8) 0.4661(5) 0.048(2) Uani 1 1 d .
H31A H 0.2852 0.2173 0.4570 0.073 Uiso 1 1 calc R
H31B H 0.3398 0.2111 0.5068 0.073 Uiso 1 1 calc R
H31C H 0.3253 0.2229 0.4306 0.073 Uiso 1 1 calc R
S1' S 0.26687(7) 0.90980(17) 0.11657(9) 0.0292(4) Uani 1 1 d .
O1' O 0.30644(18) 0.4856(5) 0.1908(3) 0.0334(12) Uani 1 1 d .
O2' O 0.40758(17) 0.5467(4) 0.2553(2) 0.0281(12) Uani 1 1 d .
O3' O 0.33773(17) 0.5020(4) 0.3048(2) 0.0294(12) Uani 1 1 d .
O4' O 0.33494(17) 0.8360(5) 0.3044(2) 0.0263(11) Uani 1 1 d .
O5' O 0.25981(16) 0.5649(5) 0.2411(2) 0.0296(12) Uani 1 1 d .
O6' O 0.30282(17) 0.8167(4) 0.1689(2) 0.0263(11) Uani 1 1 d .
O7' O 0.4209(2) 0.6424(6) 0.1750(3) 0.0433(15) Uani 1 1 d .
O8' O 0.38410(19) 0.8166(5) 0.4121(3) 0.0361(13) Uani 1 1 d .
O9' O 0.2197(2) 0.8893(6) 0.1128(3) 0.0471(15) Uani 1 1 d .
O10' O 0.2883(2) 1.0237(5) 0.1363(3) 0.0447(15) Uani 1 1 d .
O11' O 0.2740(2) 1.0864(5) -0.0231(3) 0.0425(14) Uani 1 1 d .
C1' C 0.3245(2) 0.6042(6) 0.1847(4) 0.0206(15) Uani 1 1 d .
H1' H 0.3316 0.6063 0.1457 0.025 Uiso 1 1 calc R
C2' C 0.3689(2) 0.6310(6) 0.2452(3) 0.0203(15) Uani 1 1 d .
H2' H 0.3796 0.7148 0.2429 0.024 Uiso 1 1 calc R
C3' C 0.3573(2) 0.6183(6) 0.3046(3) 0.0208(15) Uani 1 1 d .
H3' H 0.3869 0.6291 0.3453 0.025 Uiso 1 1 calc R
C4' C 0.3200(3) 0.7128(7) 0.3024(4) 0.0280(17) Uani 1 1 d .
H4' H 0.3117 0.6983 0.3398 0.034 Uiso 1 1 calc R
C5' C 0.2754(2) 0.6896(6) 0.2378(3) 0.0225(16) Uani 1 1 d .
H5' H 0.2498 0.7471 0.2341 0.027 Uiso 1 1 calc R
C6' C 0.2848(2) 0.6973(6) 0.1769(3) 0.0234(16) Uani 1 1 d .
H6' H 0.2553 0.6775 0.1375 0.028 Uiso 1 1 calc R
C7' C 0.2966(2) 0.4836(7) 0.2483(4) 0.0294(17) Uani 1 1 d .
H7' H 0.2849 0.4013 0.2512 0.035 Uiso 1 1 calc R
C8' C 0.4305(2) 0.5622(7) 0.2154(4) 0.0265(17) Uani 1 1 d .
C9' C 0.4691(3) 0.4696(8) 0.2294(4) 0.041(2) Uani 1 1 d .
C10' C 0.4990(3) 0.4799(11) 0.1956(6) 0.071(3) Uani 1 1 d .
H10' H 0.4955 0.5432 0.1660 0.085 Uiso 1 1 calc R
C11' C 0.5339(4) 0.3899(15) 0.2094(9) 0.111(7) Uani 1 1 d .
H11' H 0.5551 0.3980 0.1896 0.133 Uiso 1 1 calc R
C12' C 0.5397(4) 0.2960(15) 0.2471(8) 0.106(6) Uani 1 1 d .
H12' H 0.5628 0.2367 0.2520 0.127 Uiso 1 1 calc R
C13' C 0.5105(4) 0.2873(13) 0.2798(6) 0.092(5) Uani 1 1 d .
H13' H 0.5149 0.2220 0.3086 0.111 Uiso 1 1 calc R
C14' C 0.4750(3) 0.3708(11) 0.2717(5) 0.067(3) Uani 1 1 d .
H14' H 0.4553 0.3618 0.2939 0.080 Uiso 1 1 calc R
C15' C 0.3661(2) 0.8800(7) 0.3633(4) 0.0301(18) Uani 1 1 d .
C16' C 0.3784(2) 1.0095(7) 0.3604(4) 0.0280(17) Uani 1 1 d .
C17' C 0.3548(3) 1.0807(8) 0.3041(5) 0.041(2) Uani 1 1 d .
H17' H 0.3311 1.0452 0.2664 0.049 Uiso 1 1 calc R
C18' C 0.3656(3) 1.2007(8) 0.3031(5) 0.045(2) Uani 1 1 d .
H18' H 0.3496 1.2476 0.2652 0.054 Uiso 1 1 calc R
C19' C 0.4016(3) 1.2532(9) 0.3608(5) 0.050(2) Uani 1 1 d .
H19' H 0.4091 1.3358 0.3613 0.060 Uiso 1 1 calc R
C20' C 0.4251(3) 1.1842(9) 0.4148(5) 0.050(2) Uani 1 1 d .
H20' H 0.4495 1.2192 0.4520 0.060 Uiso 1 1 calc R
C21' C 0.4138(3) 1.0634(8) 0.4163(5) 0.044(2) Uani 1 1 d .
H21' H 0.4298 1.0174 0.4545 0.053 Uiso 1 1 calc R
C22' C 0.2674(3) 0.8616(7) 0.0411(3) 0.0244(16) Uani 1 1 d .
H22C H 0.2637 0.7733 0.0387 0.029 Uiso 1 1 calc R
H22D H 0.2390 0.8956 0.0054 0.029 Uiso 1 1 calc R
C23' C 0.3104(2) 0.8919(5) 0.0266(3) 0.0212(15) Uani 1 1 d .
C24' C 0.3606(3) 0.9092(8) 0.0836(4) 0.0343(18) Uani 1 1 d .
H24C H 0.3662 0.8500 0.1185 0.041 Uiso 1 1 calc R
H24D H 0.3641 0.9910 0.1021 0.041 Uiso 1 1 calc R
C25' C 0.3956(3) 0.8887(8) 0.0508(4) 0.041(2) Uani 1 1 d .
H25C H 0.4167 0.9587 0.0577 0.049 Uiso 1 1 calc R
H25D H 0.4151 0.8163 0.0685 0.049 Uiso 1 1 calc R
C26' C 0.3629(3) 0.8727(7) -0.0214(4) 0.0354(19) Uani 1 1 d .
H26' H 0.3782 0.8357 -0.0480 0.042 Uiso 1 1 calc R
C27' C 0.3388(3) 0.9989(8) -0.0466(4) 0.044(2) Uani 1 1 d .
H27C H 0.3622 1.0648 -0.0316 0.052 Uiso 1 1 calc R
H27D H 0.3223 1.0009 -0.0946 0.052 Uiso 1 1 calc R
C28' C 0.3031(3) 1.0063(7) -0.0148(3) 0.0300(17) Uani 1 1 d .
C29' C 0.3204(3) 0.7988(6) -0.0192(3) 0.0256(16) Uani 1 1 d .
C30' C 0.3356(3) 0.6718(7) 0.0108(4) 0.0344(18) Uani 1 1 d .
H30D H 0.3083 0.6303 0.0121 0.052 Uiso 1 1 calc R
H30E H 0.3605 0.6794 0.0550 0.052 Uiso 1 1 calc R
H30F H 0.3476 0.6256 -0.0158 0.052 Uiso 1 1 calc R
C31' C 0.2766(3) 0.7827(7) -0.0859(3) 0.0332(18) Uani 1 1 d .
H31D H 0.2858 0.7359 -0.1152 0.050 Uiso 1 1 calc R
H31E H 0.2651 0.8616 -0.1050 0.050 Uiso 1 1 calc R
H31F H 0.2514 0.7407 -0.0791 0.050 Uiso 1 1 calc R
Cl1 Cl 0.35470(9) 0.3468(3) 0.10300(12) 0.0660(7) Uani 1 1 d D
Cl2 Cl 0.43271(12) 0.2414(3) 0.07814(14) 0.0809(9) Uani 1 1 d .
C32 C 0.3867(5) 0.3514(12) 0.0530(6) 0.084(4) Uani 1 1 d D
H32A H 0.3646 0.3367 0.0072 0.101 Uiso 1 1 calc R
H32B H 0.4006 0.4321 0.0556 0.101 Uiso 1 1 calc R
Cl3 Cl 0.35168(13) 0.9649(4) 0.60806(17) 0.1008(12) Uani 1 1 d .
Cl4 Cl 0.43361(11) 1.0312(3) 0.58345(14) 0.0784(9) Uani 1 1 d .
C33 C 0.3841(4) 0.9367(9) 0.5598(5) 0.061(3) Uani 1 1 d .
H33A H 0.3946 0.8519 0.5650 0.073 Uiso 1 1 calc R
H33B H 0.3632 0.9503 0.5134 0.073 Uiso 1 1 calc R
Cl5 Cl 0.51302(13) 0.5486(5) 0.56847(19) 0.1203(15) Uani 1 1 d DU
C34 C 0.5000 0.6561(17) 0.5000 0.167(10) Uani 1 2 d SDU
H34A H 0.5276 0.7074 0.5068 0.200 Uiso 0.50 1 calc PR
H34B H 0.4724 0.7074 0.4932 0.200 Uiso 0.50 1 calc PR
Cl6 Cl 0.5033(3) 0.6761(11) 0.9404(3) 0.163(5) Uani 0.50 1 d PDU
C35 C 0.5000 0.5677(18) 1.0000 0.077(7) Uani 0.50 2 d SPDU
H35A H 0.5286 0.5166 1.0189 0.093 Uiso 0.25 1 calc PR
H35B H 0.4714 0.5166 0.9811 0.093 Uiso 0.25 1 calc PR

loop_
_atom_site_aniso_label
_atom_site_aniso_U_11
_atom_site_aniso_U_22
_atom_site_aniso_U_33
_atom_site_aniso_U_23
_atom_site_aniso_U_13
_atom_site_aniso_U_12
S1 0.0461(12) 0.0519(15) 0.0236(10) -0.0109(10) 0.0244(9) -0.0275(10)
O1 0.029(3) 0.031(3) 0.025(3) -0.007(2) 0.015(2) -0.005(2)
O2 0.025(3) 0.031(3) 0.028(3) -0.008(2) 0.016(2) -0.009(2)
O3 0.042(3) 0.028(3) 0.028(3) 0.006(2) 0.021(2) 0.007(2)
O4 0.041(3) 0.042(3) 0.026(3) -0.004(3) 0.025(3) -0.002(2)
O5 0.029(3) 0.039(3) 0.037(3) -0.002(2) 0.022(2) -0.003(2)
O6 0.040(3) 0.025(3) 0.027(3) 0.000(2) 0.023(2) 0.001(2)
O7 0.046(3) 0.046(4) 0.035(3) -0.016(3) 0.024(3) -0.010(3)
O8 0.044(3) 0.041(3) 0.027(3) 0.006(3) 0.018(3) 0.005(3)
O9 0.044(3) 0.099(5) 0.052(4) -0.029(4) 0.039(3) -0.037(4)
O10 0.112(6) 0.059(5) 0.039(4) -0.012(4) 0.033(4) -0.038(4)
O11 0.053(3) 0.041(3) 0.031(3) 0.002(2) 0.019(3) 0.008(3)
C1 0.019(3) 0.037(4) 0.014(3) 0.003(3) 0.005(3) 0.006(3)
C2 0.017(3) 0.024(4) 0.030(4) -0.008(3) 0.011(3) -0.003(3)
C3 0.037(4) 0.054(6) 0.019(4) -0.007(4) 0.018(4) -0.010(4)
C4 0.027(4) 0.046(5) 0.013(4) 0.004(3) 0.010(3) -0.007(3)
C5 0.034(4) 0.034(4) 0.025(4) -0.001(3) 0.020(3) -0.005(3)
C6 0.031(4) 0.038(5) 0.020(4) 0.002(3) 0.019(3) -0.002(3)
C7 0.035(5) 0.025(4) 0.060(6) 0.001(4) 0.034(4) 0.001(3)
C8 0.025(4) 0.040(5) 0.045(5) 0.006(4) 0.021(4) 0.010(4)
C9 0.016(3) 0.050(5) 0.030(4) 0.005(4) 0.010(3) -0.002(3)
C10 0.025(4) 0.059(6) 0.063(6) 0.012(5) 0.030(4) 0.001(4)
C11 0.042(5) 0.048(5) 0.059(6) 0.005(5) 0.033(5) -0.002(4)
C12 0.029(5) 0.070(7) 0.070(7) 0.016(6) 0.023(5) -0.012(4)
C13 0.054(6) 0.046(6) 0.066(7) 0.006(5) 0.022(5) -0.018(5)
C14 0.032(4) 0.054(6) 0.037(5) 0.000(4) 0.017(4) -0.012(4)
C15 0.034(4) 0.031(4) 0.021(4) 0.004(3) 0.020(3) -0.003(3)
C16 0.039(4) 0.021(4) 0.048(5) -0.008(4) 0.030(4) -0.005(3)
C17 0.048(5) 0.031(5) 0.070(6) -0.004(4) 0.045(5) -0.013(4)
C18 0.079(7) 0.041(6) 0.081(8) -0.021(5) 0.061(7) -0.018(5)
C19 0.069(7) 0.020(5) 0.113(9) 0.002(6) 0.063(7) 0.004(5)
C20 0.059(6) 0.043(6) 0.107(9) 0.029(6) 0.053(7) 0.011(5)
C21 0.054(5) 0.042(5) 0.049(5) 0.007(4) 0.029(5) -0.009(4)
C22 0.025(4) 0.057(5) 0.014(4) 0.008(4) 0.010(3) 0.007(4)
C23 0.034(4) 0.023(4) 0.022(4) -0.008(3) 0.013(3) -0.011(3)
C24 0.032(4) 0.032(4) 0.025(4) -0.012(3) 0.008(3) -0.016(3)
C25 0.038(4) 0.034(5) 0.053(5) -0.007(4) 0.025(4) 0.004(4)
C26 0.049(5) 0.058(6) 0.047(5) -0.019(4) 0.039(5) -0.015(4)
C27 0.050(5) 0.046(5) 0.032(4) -0.004(4) 0.025(4) -0.011(4)
C28 0.027(4) 0.056(5) 0.016(4) 0.006(4) 0.007(3) 0.008(4)
C29 0.046(4) 0.048(5) 0.030(4) -0.010(4) 0.028(4) -0.007(4)
C30 0.060(6) 0.104(9) 0.022(5) -0.008(5) 0.025(4) -0.027(6)
C31 0.056(5) 0.052(6) 0.056(6) -0.028(5) 0.041(5) -0.026(4)
S1' 0.0452(11) 0.0241(10) 0.0269(10) 0.0040(8) 0.0237(9) 0.0134(9)
O1' 0.037(3) 0.037(3) 0.031(3) -0.001(2) 0.020(2) -0.001(2)
O2' 0.032(3) 0.029(3) 0.034(3) 0.001(2) 0.025(2) 0.002(2)
O3' 0.034(3) 0.030(3) 0.032(3) 0.005(2) 0.022(3) 0.002(2)
O4' 0.038(3) 0.033(3) 0.013(3) 0.000(2) 0.016(2) 0.003(2)
O5' 0.027(3) 0.029(3) 0.039(3) 0.001(2) 0.019(2) -0.009(2)
O6' 0.034(3) 0.026(3) 0.019(3) 0.002(2) 0.011(2) 0.001(2)
O7' 0.048(3) 0.061(4) 0.036(3) -0.003(3) 0.033(3) -0.004(3)
O8' 0.042(3) 0.040(3) 0.027(3) 0.007(3) 0.015(2) 0.001(3)
O9' 0.045(3) 0.066(4) 0.037(3) 0.015(3) 0.025(3) 0.030(3)
O10' 0.084(4) 0.026(3) 0.028(3) 0.002(2) 0.028(3) 0.021(3)
O11' 0.066(4) 0.036(3) 0.038(3) 0.014(3) 0.033(3) 0.015(3)
C1' 0.024(4) 0.015(4) 0.029(4) -0.002(3) 0.018(3) 0.001(3)
C2' 0.028(4) 0.018(4) 0.023(4) 0.000(3) 0.019(3) 0.004(3)
C3' 0.019(3) 0.021(4) 0.020(4) 0.004(3) 0.005(3) 0.008(3)
C4' 0.038(4) 0.025(4) 0.032(4) 0.002(3) 0.026(4) 0.002(3)
C5' 0.027(4) 0.025(4) 0.022(4) -0.001(3) 0.017(3) 0.013(3)
C6' 0.026(4) 0.022(4) 0.019(4) 0.008(3) 0.007(3) 0.009(3)
C7' 0.023(4) 0.026(4) 0.041(5) 0.008(3) 0.014(3) -0.004(3)
C8' 0.025(4) 0.040(5) 0.021(4) -0.007(4) 0.015(3) -0.006(3)
C9' 0.035(4) 0.054(6) 0.041(5) -0.030(5) 0.021(4) -0.007(4)
C10' 0.049(6) 0.089(8) 0.095(8) -0.049(7) 0.050(6) -0.024(6)
C11' 0.052(7) 0.109(12) 0.202(18) -0.108(13) 0.083(10) -0.022(8)
C12' 0.044(7) 0.093(11) 0.148(14) -0.081(11) 0.008(8) 0.018(7)
C13' 0.073(8) 0.119(11) 0.064(7) -0.022(7) 0.009(6) 0.060(8)
C14' 0.058(6) 0.096(9) 0.054(6) 0.009(6) 0.031(5) 0.041(6)
C15' 0.025(4) 0.037(5) 0.042(5) 0.005(4) 0.026(4) 0.010(3)
C16' 0.023(4) 0.039(5) 0.029(4) -0.007(4) 0.018(3) -0.002(3)
C17' 0.035(4) 0.045(5) 0.050(6) -0.007(4) 0.025(4) -0.002(4)
C18' 0.051(5) 0.038(5) 0.055(6) 0.009(4) 0.033(5) 0.009(4)
C19' 0.060(6) 0.040(5) 0.065(7) -0.003(5) 0.040(5) 0.010(5)
C20' 0.047(5) 0.050(6) 0.055(6) -0.026(5) 0.023(5) -0.009(4)
C21' 0.043(5) 0.046(5) 0.054(6) -0.009(4) 0.032(5) 0.002(4)
C22' 0.041(4) 0.021(4) 0.015(4) 0.006(3) 0.016(3) 0.012(3)
C23' 0.034(4) 0.005(3) 0.034(4) 0.001(3) 0.024(3) 0.004(3)
C24' 0.044(4) 0.034(4) 0.032(4) -0.007(4) 0.023(4) -0.010(4)
C25' 0.036(4) 0.046(5) 0.041(5) -0.003(4) 0.017(4) -0.001(4)
C26' 0.050(5) 0.031(4) 0.040(5) -0.007(4) 0.033(4) -0.007(4)
C27' 0.062(5) 0.047(5) 0.035(5) 0.003(4) 0.033(4) -0.003(4)
C28' 0.039(4) 0.037(4) 0.018(4) 0.000(3) 0.015(3) 0.000(4)
C29' 0.039(4) 0.018(4) 0.028(4) -0.001(3) 0.023(3) 0.009(3)
C30' 0.050(5) 0.037(5) 0.027(4) 0.002(3) 0.027(4) 0.011(4)
C31' 0.046(5) 0.035(4) 0.020(4) -0.002(3) 0.015(3) 0.009(4)
Cl1 0.0545(14) 0.096(2) 0.0447(14) -0.0071(14) 0.0178(12) -0.0118(14)
Cl2 0.100(2) 0.0711(19) 0.0627(18) -0.0050(15) 0.0262(16) 0.0294(16)
C32 0.104(9) 0.090(9) 0.072(8) 0.016(7) 0.050(7) 0.038(8)
Cl3 0.097(2) 0.154(4) 0.067(2) -0.010(2) 0.0501(19) -0.025(2)
Cl4 0.0780(19) 0.093(2) 0.0593(17) 0.0152(16) 0.0238(15) -0.0051(16)
C33 0.101(8) 0.042(6) 0.048(6) -0.008(5) 0.039(6) 0.003(5)
Cl5 0.088(2) 0.176(4) 0.091(3) 0.025(3) 0.032(2) -0.014(2)
C34 0.22(3) 0.26(2) 0.039(10) 0.000 0.080(14) 0.000
Cl6 0.115(6) 0.328(14) 0.048(4) 0.006(6) 0.037(4) -0.121(8)
C35 0.057(17) 0.057(19) 0.12(2) 0.000 0.040(19) 0.000

loop_
_atom_type_symbol
_atom_type_description
_atom_type_scat_dispersion_real
_atom_type_scat_dispersion_imag
_atom_type_scat_source
C C 0.0033 0.0016 'International Tables Vol C Tables 4.2.6.8 and 6.1.1.4'
H H 0.0000 0.0000 'International Tables Vol C Tables 4.2.6.8 and 6.1.1.4'
O O 0.0106 0.0060 'International Tables Vol C Tables 4.2.6.8 and 6.1.1.4'
S S 0.1246 0.1234 'International Tables Vol C Tables 4.2.6.8 and 6.1.1.4'
Cl Cl 0.1484 0.1585 'International Tables Vol C Tables 4.2.6.8 and 6.1.1.4'

loop_
_geom_angle_atom_site_label_1
_geom_angle_atom_site_label_2
_geom_angle_atom_site_label_3
_geom_angle
_geom_angle_site_symmetry_1
_geom_angle_site_symmetry_3
O10 S1 O9 119.2(4) . .
O10 S1 O4 104.3(4) . .
O9 S1 O4 109.5(3) . .
O10 S1 C22 109.2(4) . .
O9 S1 C22 107.6(4) . .
O4 S1 C22 106.3(3) . .
C7 O1 C1 111.2(5) . .
C8 O2 C2 114.9(6) . .
C7 O3 C3 109.6(5) . .
C4 O4 S1 121.3(5) . .
C7 O5 C5 112.3(5) . .
C15 O6 C6 113.8(6) . .
O8 O8 C15 0(10) 1 .
O1 C1 C6 105.3(5) . .
O1 C1 C2 110.3(5) . .
C6 C1 C2 109.5(6) . .
O1 C1 H1 110.6 . .
C6 C1 H1 110.6 . .
C2 C1 H1 110.6 . .
O2 C2 C3 110.9(6) . .
O2 C2 C1 106.7(5) . .
C3 C2 C1 107.5(5) . .
O2 C2 H2 110.5 . .
C3 C2 H2 110.5 . .
C1 C2 H2 110.5 . .
O3 C3 C4 107.7(6) . .
O3 C3 C2 111.3(6) . .
C4 C3 C2 109.3(6) . .
O3 C3 H3 109.5 . .
C4 C3 H3 109.5 . .
C2 C3 H3 109.5 . .
O4 C4 C3 108.8(6) . .
O4 C4 C5 110.6(6) . .
C3 C4 C5 107.9(6) . .
O4 C4 H4 109.9 . .
C3 C4 H4 109.9 . .
C5 C4 H4 109.9 . .
O5 C5 C6 106.1(6) . .
O5 C5 C4 103.3(6) . .
C6 C5 C4 113.5(6) . .
O5 C5 H5 111.2 . .
C6 C5 H5 111.2 . .
C4 C5 H5 111.2 . .
O6 C6 C5 109.6(6) . .
O6 C6 C1 112.1(5) . .
C5 C6 C1 109.1(6) . .
O6 C6 H6 108.6 . .
C5 C6 H6 108.6 . .
C1 C6 H6 108.6 . .
O1 C7 O3 111.9(5) . .
O1 C7 O5 112.1(6) . .
O3 C7 O5 111.4(7) . .
O1 C7 H7 107.0 . .
O3 C7 H7 107.0 . .
O5 C7 H7 107.0 . .
O7 C8 O2 122.0(7) . .
O7 C8 C9 124.9(7) . .
O2 C8 C9 113.1(7) . .
C14 C9 C10 121.6(7) . .
C14 C9 C8 123.1(7) . .
C10 C9 C8 115.2(8) . .
C9 C10 C11 118.0(9) . .
C9 C10 H10 121.0 . .
C11 C10 H10 121.0 . .
C12 C11 C10 120.7(8) . .
C12 C11 H11 119.7 . .
C10 C11 H11 119.7 . .
C11 C12 C13 122.2(8) . .
C11 C12 H12 118.9 . .
C13 C12 H12 118.9 . .
C12 C13 C14 116.8(9) . .
C12 C13 H13 121.6 . .
C14 C13 H13 121.6 . .
C9 C14 C13 120.7(8) . .
C9 C14 H14 119.7 . .
C13 C14 H14 119.7 . .
O8 C15 O8 0.0(4) 1 .
O8 C15 O6 124.0(7) 1 .
O8 C15 O6 124.0(7) . .
O8 C15 C16 123.7(7) 1 .
O8 C15 C16 123.7(7) . .
O6 C15 C16 112.3(7) . .
C21 C16 C17 119.8(8) . .
C21 C16 C15 118.1(8) . .
C17 C16 C15 122.1(8) . .
C16 C17 C18 118.3(10) . .
C16 C17 H17 120.9 . .
C18 C17 H17 120.9 . .
C19 C18 C17 121.2(10) . .
C19 C18 H18 119.4 . .
C17 C18 H18 119.4 . .
C18 C19 C20 121.0(9) . .
C18 C19 H19 119.5 . .
C20 C19 H19 119.5 . .
C19 C20 C21 119.6(10) . .
C19 C20 H20 120.2 . .
C21 C20 H20 120.2 . .
C16 C21 C20 120.0(10) . .
C16 C21 H21 120.0 . .
C20 C21 H21 120.0 . .
C23 C22 S1 119.4(5) . .
C23 C22 H22A 107.5 . .
S1 C22 H22A 107.5 . .
C23 C22 H22B 107.5 . .
S1 C22 H22B 107.5 . .
H22A C22 H22B 107.0 . .
C28 C23 C29 100.7(6) . .
C28 C23 C22 112.9(6) . .
C29 C23 C22 115.6(6) . .
C28 C23 C24 106.0(6) . .
C29 C23 C24 101.5(6) . .
C22 C23 C24 118.1(6) . .
C25 C24 C23 102.8(6) . .
C25 C24 H24A 111.2 . .
C23 C24 H24A 111.2 . .
C25 C24 H24B 111.2 . .
C23 C24 H24B 111.2 . .
H24A C24 H24B 109.1 . .
C26 C25 C24 102.7(6) . .
C26 C25 H25A 111.2 . .
C24 C25 H25A 111.2 . .
C26 C25 H25B 111.2 . .
C24 C25 H25B 111.2 . .
H25A C25 H25B 109.1 . .
C25 C26 C29 104.0(7) . .
C25 C26 C27 107.1(7) . .
C29 C26 C27 102.9(7) . .
C25 C26 H26 113.9 . .
C29 C26 H26 113.9 . .
C27 C26 H26 113.9 . .
C28 C27 C26 100.9(6) . .
C28 C27 H27A 111.6 . .
C26 C27 H27A 111.6 . .
C28 C27 H27B 111.6 . .
C26 C27 H27B 111.6 . .
H27A C27 H27B 109.4 . .
O11 C28 C23 127.0(7) . .
O11 C28 C27 125.7(8) . .
C23 C28 C27 106.7(6) . .
C26 C29 C30 115.4(7) . .
C26 C29 C31 113.1(7) . .
C30 C29 C31 108.9(7) . .
C26 C29 C23 93.0(6) . .
C30 C29 C23 111.8(7) . .
C31 C29 C23 114.0(7) . .
C29 C30 H30A 109.5 . .
C29 C30 H30B 109.5 . .
H30A C30 H30B 109.5 . .
C29 C30 H30C 109.5 . .
H30A C30 H30C 109.5 . .
H30B C30 H30C 109.5 . .
C29 C31 H31A 109.5 . .
C29 C31 H31B 109.5 . .
H31A C31 H31B 109.5 . .
C29 C31 H31C 109.5 . .
H31A C31 H31C 109.5 . .
H31B C31 H31C 109.5 . .
O10' S1' O9' 119.3(4) . .
O10' S1' O6' 104.7(3) . .
O9' S1' O6' 108.2(3) . .
O10' S1' C22' 112.0(3) . .
O9' S1' C22' 108.2(3) . .
O6' S1' C22' 103.0(3) . .
C7' O1' C1' 109.4(5) . .
C8' O2' C2' 115.8(5) . .
C7' O3' C3' 111.0(5) . .
C15' O4' C4' 117.2(6) . .
C7' O5' C5' 109.8(5) . .
C6' O6' S1' 118.9(4) . .
O1' C1' C2' 109.5(6) . .
O1' C1' C6' 106.8(5) . .
C2' C1' C6' 110.4(5) . .
O1' C1' H1' 110.0 . .
C2' C1' H1' 110.0 . .
C6' C1' H1' 110.0 . .
O2' C2' C1' 113.1(5) . .
O2' C2' C3' 106.5(5) . .
C1' C2' C3' 108.4(5) . .
O2' C2' H2' 109.6 . .
C1' C2' H2' 109.6 . .
C3' C2' H2' 109.6 . .
O3' C3' C2' 109.9(5) . .
O3' C3' C4' 107.4(5) . .
C2' C3' C4' 110.9(6) . .
O3' C3' H3' 109.5 . .
C2' C3' H3' 109.5 . .
C4' C3' H3' 109.5 . .
O4' C4' C3' 114.6(6) . .
O4' C4' C5' 109.6(6) . .
C3' C4' C5' 106.1(6) . .
O4' C4' H4' 108.8 . .
C3' C4' H4' 108.8 . .
C5' C4' H4' 108.8 . .
O5' C5' C6' 106.8(5) . .
O5' C5' C4' 106.8(5) . .
C6' C5' C4' 114.0(6) . .
O5' C5' H5' 109.7 . .
C6' C5' H5' 109.7 . .
C4' C5' H5' 109.7 . .
O6' C6' C5' 112.7(6) . .
O6' C6' C1' 106.5(5) . .
C5' C6' C1' 107.6(5) . .
O6' C6' H6' 109.9 . .
C5' C6' H6' 109.9 . .
C1' C6' H6' 109.9 . .
O3' C7' O5' 113.4(6) . .
O3' C7' O1' 111.3(5) . .
O5' C7' O1' 110.6(6) . .
O3' C7' H7' 107.1 . .
O5' C7' H7' 107.1 . .
O1' C7' H7' 107.1 . .
O7' C8' O2' 123.6(7) . .
O7' C8' C9' 125.3(7) . .
O2' C8' C9' 111.2(7) . .
C14' C9' C10' 119.5(9) . .
C14' C9' C8' 122.5(7) . .
C10' C9' C8' 117.9(9) . .
C11' C10' C9' 115.9(13) . .
C11' C10' H10' 122.1 . .
C9' C10' H10' 122.1 . .
C12' C11' C10' 126.1(14) . .
C12' C11' H11' 116.9 . .
C10' C11' H11' 116.9 . .
C11' C12' C13' 117.3(12) . .
C11' C12' H12' 121.3 . .
C13' C12' H12' 121.3 . .
C14' C13' C12' 122.7(14) . .
C14' C13' H13' 118.7 . .
C12' C13' H13' 118.7 . .
C13' C14' C9' 118.4(10) . .
C13' C14' H14' 120.8 . .
C9' C14' H14' 120.8 . .
O8' C15' O4' 122.7(7) . .
O8' C15' C16' 124.2(7) . .
O4' C15' C16' 112.9(7) . .
C21' C16' C17' 118.8(8) . .
C21' C16' C15' 119.0(7) . .
C17' C16' C15' 122.2(7) . .
C18' C17' C16' 121.3(9) . .
C18' C17' H17' 119.4 . .
C16' C17' H17' 119.4 . .
C17' C18' C19' 118.6(9) . .
C17' C18' H18' 120.7 . .
C19' C18' H18' 120.7 . .
C20' C19' C18' 120.3(9) . .
C20' C19' H19' 119.9 . .
C18' C19' H19' 119.9 . .
C19' C20' C21' 121.1(9) . .
C19' C20' H20' 119.4 . .
C21' C20' H20' 119.4 . .
C20' C21' C16' 119.8(9) . .
C20' C21' H21' 120.1 . .
C16' C21' H21' 120.1 . .
C23' C22' S1' 119.6(5) . .
C23' C22' H22C 107.4 . .
S1' C22' H22C 107.4 . .
C23' C22' H22D 107.4 . .
S1' C22' H22D 107.4 . .
H22C C22' H22D 107.0 . .
C28' C23' C22' 113.0(5) . .
C28' C23' C24' 104.0(6) . .
C22' C23' C24' 120.2(6) . .
C28' C23' C29' 99.3(5) . .
C22' C23' C29' 115.0(5) . .
C24' C23' C29' 102.7(5) . .
C23' C24' C25' 103.9(6) . .
C23' C24' H24C 111.0 . .
C25' C24' H24C 111.0 . .
C23' C24' H24D 111.0 . .
C25' C24' H24D 111.0 . .
H24C C24' H24D 109.0 . .
C26' C25' C24' 104.0(6) . .
C26' C25' H25C 110.9 . .
C24' C25' H25C 110.9 . .
C26' C25' H25D 110.9 . .
C24' C25' H25D 110.9 . .
H25C C25' H25D 109.0 . .
C25' C26' C29' 102.3(6) . .
C25' C26' C27' 106.5(6) . .
C29' C26' C27' 101.3(6) . .
C25' C26' H26' 115.0 . .
C29' C26' H26' 115.0 . .
C27' C26' H26' 115.0 . .
C28' C27' C26' 101.7(6) . .
C28' C27' H27C 111.4 . .
C26' C27' H27C 111.4 . .
C28' C27' H27D 111.4 . .
C26' C27' H27D 111.4 . .
H27C C27' H27D 109.3 . .
O11' C28' C23' 127.2(6) . .
O11' C28' C27' 126.1(7) . .
C23' C28' C27' 106.6(6) . .
C30' C29' C31' 107.5(6) . .
C30' C29' C26' 112.5(6) . .
C31' C29' C26' 115.5(6) . .
C30' C29' C23' 114.6(5) . .
C31' C29' C23' 112.1(5) . .
C26' C29' C23' 94.5(5) . .
C29' C30' H30D 109.5 . .
C29' C30' H30E 109.5 . .
H30D C30' H30E 109.5 . .
C29' C30' H30F 109.5 . .
H30D C30' H30F 109.5 . .
H30E C30' H30F 109.5 . .
C29' C31' H31D 109.5 . .
C29' C31' H31E 109.5 . .
H31D C31' H31E 109.5 . .
C29' C31' H31F 109.5 . .
H31D C31' H31F 109.5 . .
H31E C31' H31F 109.5 . .
Cl2 C32 Cl1 111.2(6) . .
Cl2 C32 H32A 109.4 . .
Cl1 C32 H32A 109.4 . .
Cl2 C32 H32B 109.4 . .
Cl1 C32 H32B 109.4 . .
H32A C32 H32B 108.0 . .
Cl4 C33 Cl3 110.8(5) . .
Cl4 C33 H33A 109.5 . .
Cl3 C33 H33A 109.5 . .
Cl4 C33 H33B 109.5 . .
Cl3 C33 H33B 109.5 . .
H33A C33 H33B 108.1 . .
Cl5 C34 Cl5 100.1(9) . 2_656
Cl5 C34 H34A 111.7 . .
Cl5 C34 H34A 111.7 2_656 .
Cl5 C34 H34B 111.7 . .
Cl5 C34 H34B 111.7 2_656 .
H34A C34 H34B 109.5 . .
Cl6 C35 Cl6 98.4(11) . 2_657
Cl6 C35 H35A 112.1 . .
Cl6 C35 H35A 112.1 2_657 .
Cl6 C35 H35B 112.1 . .
Cl6 C35 H35B 112.1 2_657 .
H35A C35 H35B 109.7 . .

loop_
_geom_bond_atom_site_label_1
_geom_bond_atom_site_label_2
_geom_bond_distance
_geom_bond_site_symmetry_2
S1 O10 1.417(8) .
S1 O9 1.430(6) .
S1 O4 1.574(6) .
S1 C22 1.756(7) .
O1 C7 1.382(9) .
O1 C1 1.434(9) .
O2 C8 1.369(9) .
O2 C2 1.452(8) .
O3 C7 1.392(9) .
O3 C3 1.434(9) .
O4 C4 1.452(10) .
O5 C7 1.398(9) .
O5 C5 1.428(9) .
O6 C15 1.358(9) .
O6 C6 1.445(9) .
O7 C8 1.197(9) .
O8 C15 1.184(9) .
O11 C28 1.223(9) .
C1 C6 1.530(10) .
C1 C2 1.537(9) .
C1 H1 0.9800 .
C2 C3 1.520(10) .
C2 H2 0.9800 .
C3 C4 1.503(10) .
C3 H3 0.9800 .
C4 C5 1.581(9) .
C4 H4 0.9800 .
C5 C6 1.510(10) .
C5 H5 0.9800 .
C6 H6 0.9800 .
C7 H7 0.9800 .
C8 C9 1.477(11) .
C9 C14 1.356(11) .
C9 C10 1.385(11) .
C10 C11 1.403(12) .
C10 H10 0.9300 .
C11 C12 1.353(13) .
C11 H11 0.9300 .
C12 C13 1.389(13) .
C12 H12 0.9300 .
C13 C14 1.425(11) .
C13 H13 0.9300 .
C14 H14 0.9300 .
C15 O8 1.184(9) 1
C15 C16 1.479(10) .
C16 C21 1.380(11) .
C16 C17 1.392(12) .
C17 C18 1.426(13) .
C17 H17 0.9300 .
C18 C19 1.326(14) .
C18 H18 0.9300 .
C19 C20 1.375(15) .
C19 H19 0.9300 .
C20 C21 1.404(13) .
C20 H20 0.9300 .
C21 H21 0.9300 .
C22 C23 1.560(9) .
C22 H22A 0.9700 .
C22 H22B 0.9700 .
C23 C28 1.493(11) .
C23 C29 1.552(10) .
C23 C24 1.572(10) .
C24 C25 1.552(10) .
C24 H24A 0.9700 .
C24 H24B 0.9700 .
C25 C26 1.516(12) .
C25 H25A 0.9700 .
C25 H25B 0.9700 .
C26 C29 1.530(11) .
C26 C27 1.541(12) .
C26 H26 0.9800 .
C27 C28 1.511(10) .
C27 H27A 0.9700 .
C27 H27B 0.9700 .
C29 C30 1.532(12) .
C29 C31 1.533(12) .
C30 H30A 0.9600 .
C30 H30B 0.9600 .
C30 H30C 0.9600 .
C31 H31A 0.9600 .
C31 H31B 0.9600 .
C31 H31C 0.9600 .
S1' O10' 1.388(6) .
S1' O9' 1.427(6) .
S1' O6' 1.587(5) .
S1' C22' 1.768(7) .
O1' C7' 1.431(9) .
O1' C1' 1.438(8) .
O2' C8' 1.354(8) .
O2' C2' 1.440(8) .
O3' C7' 1.366(9) .
O3' C3' 1.405(8) .
O4' C15' 1.342(9) .
O4' C4' 1.416(9) .
O5' C7' 1.390(9) .
O5' C5' 1.455(9) .
O6' C6' 1.456(9) .
O7' C8' 1.200(9) .
O8' C15' 1.208(9) .
O11' C28' 1.205(8) .
C1' C2' 1.481(10) .
C1' C6' 1.537(9) .
C1' H1' 0.9800 .
C2' C3' 1.513(9) .
C2' H2' 0.9800 .
C3' C4' 1.524(9) .
C3' H3' 0.9800 .
C4' C5' 1.529(10) .
C4' H4' 0.9800 .
C5' C6' 1.502(9) .
C5' H5' 0.9800 .
C6' H6' 0.9800 .
C7' H7' 0.9800 .
C8' C9' 1.482(11) .
C9' C14' 1.393(14) .
C9' C10' 1.411(12) .
C10' C11' 1.389(19) .
C10' H10' 0.9300 .
C11' C12' 1.29(2) .
C11' H11' 0.9300 .
C12' C13' 1.37(2) .
C12' H12' 0.9300 .
C13' C14' 1.370(13) .
C13' H13' 0.9300 .
C14' H14' 0.9300 .
C15' C16' 1.472(11) .
C16' C21' 1.390(11) .
C16' C17' 1.390(11) .
C17' C18' 1.354(12) .
C17' H17' 0.9300 .
C18' C19' 1.415(13) .
C18' H18' 0.9300 .
C19' C20' 1.342(13) .
C19' H19' 0.9300 .
C20' C21' 1.368(12) .
C20' H20' 0.9300 .
C21' H21' 0.9300 .
C22' C23' 1.516(9) .
C22' H22C 0.9700 .
C22' H22D 0.9700 .
C23' C28' 1.512(10) .
C23' C24' 1.535(10) .
C23' C29' 1.557(9) .
C24' C25' 1.545(10) .
C24' H24C 0.9700 .
C24' H24D 0.9700 .
C25' C26' 1.503(11) .
C25' H25C 0.9700 .
C25' H25D 0.9700 .
C26' C29' 1.549(10) .
C26' C27' 1.552(12) .
C26' H26' 0.9800 .
C27' C28' 1.534(10) .
C27' H27C 0.9700 .
C27' H27D 0.9700 .
C29' C30' 1.526(10) .
C29' C31' 1.534(10) .
C30' H30D 0.9600 .
C30' H30E 0.9600 .
C30' H30F 0.9600 .
C31' H31D 0.9600 .
C31' H31E 0.9600 .
C31' H31F 0.9600 .
Cl1 C32 1.765(10) .
Cl2 C32 1.753(11) .
C32 H32A 0.9700 .
C32 H32B 0.9700 .
Cl3 C33 1.769(10) .
Cl4 C33 1.721(11) .
C33 H33A 0.9700 .
C33 H33B 0.9700 .
Cl5 C34 1.830(12) .
C34 Cl5 1.830(12) 2_656
C34 H34A 0.9700 .
C34 H34B 0.9700 .
Cl6 C35 1.812(12) .
C35 Cl6 1.812(12) 2_657
C35 H35A 0.9700 .
C35 H35B 0.9700 .
